data_2227774
loop_
_publ_author_name
'Fun, Hoong-Kun'
'Jansrisewangwong, Patcharaporn'
'Chantrapromma, Suchada'

_publ_section_title
;
 (<i>E</i>,<i>E</i>)-1,2-Bis(2,4,6-trimethoxybenzylidene)hydrazine
;
_journal_coeditor_code LH5117
_journal_issue 9
_journal_name_full 'Acta Crystallographica Section E'
_journal_page_first o2401
_journal_page_last o2402
_journal_paper_doi 10.1107/S1600536810033684
_journal_volume 66
_journal_year 2010
_chemical_formula_iupac 'C20 H24 N2 O6'
_chemical_formula_moiety 'C20 H24 N2 O6'
_chemical_formula_sum 'C20 H24 N2 O6'
_chemical_formula_weight 388.41
_chemical_melting_point_gt 484
_chemical_melting_point_lt 486
_chemical_name_systematic
;
(<i>E</i>,<i>E</i>)-1,2-Bis(2,4,6-trimethoxybenzylidene)hydrazine
;
_space_group_IT_number 2
_symmetry_cell_setting triclinic
_symmetry_space_group_name_Hall '-P 1'
_symmetry_space_group_name_H-M 'P -1'
_atom_sites_solution_hydrogens geom
_atom_sites_solution_primary direct
_atom_sites_solution_secondary difmap
_audit_creation_method SHELXL-97
_cell_angle_alpha 71.4120(10)
_cell_angle_beta 78.0950(10)
_cell_angle_gamma 79.4490(10)
_cell_formula_units_Z 1
_cell_length_a 7.3851(2)
_cell_length_b 7.4043(2)
_cell_length_c 9.5440(2)
_cell_measurement_reflns_used 2791
_cell_measurement_temperature 100
_cell_measurement_theta_max 30.00
_cell_measurement_theta_min 2.28
_cell_volume 480.13(2)
_computing_cell_refinement 'SAINT (Bruker, 2005)'
_computing_data_collection 'APEX2 (Bruker, 2005)'
_computing_data_reduction 'SAINT (Bruker, 2005)'
_computing_molecular_graphics 'SHELXTL (Sheldrick, 2008)'
_computing_publication_material
;
SHELXTL (Sheldrick, 2008) and PLATON (Spek, 2009)
;
_computing_structure_refinement 'SHELXTL (Sheldrick, 2008)'
_computing_structure_solution 'SHELXTL (Sheldrick, 2008)'
_diffrn_ambient_temperature 100
_diffrn_measured_fraction_theta_full 0.996
_diffrn_measured_fraction_theta_max 0.996
_diffrn_measurement_device_type 'Bruker APEXII CCD area-detector'
_diffrn_measurement_method '\f and \w scans'
_diffrn_radiation_monochromator graphite
_diffrn_radiation_source 'sealed tube'
_diffrn_radiation_type MoK\a
_diffrn_radiation_wavelength 0.71073
_diffrn_reflns_av_R_equivalents 0.0251
_diffrn_reflns_av_sigmaI/netI 0.0248
_diffrn_reflns_limit_h_max 10
_diffrn_reflns_limit_h_min -10
_diffrn_reflns_limit_k_max 10
_diffrn_reflns_limit_k_min -10
_diffrn_reflns_limit_l_max 13
_diffrn_reflns_limit_l_min -13
_diffrn_reflns_number 11100
_diffrn_reflns_theta_full 30.00
_diffrn_reflns_theta_max 30.00
_diffrn_reflns_theta_min 2.28
_diffrn_standards_number 0
_exptl_absorpt_coefficient_mu 0.100
_exptl_absorpt_correction_T_max 0.9920
_exptl_absorpt_correction_T_min 0.9716
_exptl_absorpt_correction_type multi-scan
_exptl_absorpt_process_details '(SADABS; Bruker, 2005)'
_exptl_crystal_colour Yellow
_exptl_crystal_density_diffrn 1.343
_exptl_crystal_density_method 'not measured'
_exptl_crystal_description Block
_exptl_crystal_F_000 206
_exptl_crystal_size_max 0.29
_exptl_crystal_size_mid 0.14
_exptl_crystal_size_min 0.08
_refine_diff_density_max 0.416
_refine_diff_density_min -0.232
_refine_ls_extinction_method none
_refine_ls_goodness_of_fit_ref 1.028
_refine_ls_hydrogen_treatment mixed
_refine_ls_matrix_type full
_refine_ls_number_parameters 134
_refine_ls_number_reflns 2791
_refine_ls_number_restraints 0
_refine_ls_restrained_S_all 1.028
_refine_ls_R_factor_all 0.0539
_refine_ls_R_factor_gt 0.0403
_refine_ls_shift/su_max 0.001
_refine_ls_shift/su_mean 0.001
_refine_ls_structure_factor_coef Fsqd
_refine_ls_weighting_details 'calc w=1/[\s^2^(Fo^2^)+(0.0603P)^2^+0.1087P] where P=(Fo^2^+2Fc^2^)/3'
_refine_ls_weighting_scheme calc
_refine_ls_wR_factor_gt 0.1035
_refine_ls_wR_factor_ref 0.1146
_reflns_number_gt 2244
_reflns_number_total 2791
_reflns_threshold_expression I>2\s(I)
_cod_data_source_file lh5117.cif
_cod_data_source_block I
_cod_database_code 2227774
_cod_database_fobs_code 2227774

loop_
_symmetry_equiv_pos_as_xyz
'x, y, z'
'-x, -y, -z'

loop_
_atom_site_type_symbol
_atom_site_label
_atom_site_fract_x
_atom_site_fract_y
_atom_site_fract_z
_atom_site_U_iso_or_equiv
_atom_site_adp_type
_atom_site_calc_flag
_atom_site_refinement_flags
_atom_site_occupancy
_atom_site_disorder_assembly
_atom_site_disorder_group
O O1 0.20858(11) 0.87907(11) 0.08848(8) 0.01756(18) Uani d . 1 . .
O O2 0.82788(11) 0.57545(11) 0.12544(8) 0.01906(19) Uani d . 1 . .
O O3 0.44058(10) 0.78425(11) 0.53298(8) 0.01517(17) Uani d . 1 . .
N N1 0.09376(12) 0.95751(13) 0.49155(10) 0.0163(2) Uani d . 1 . .
C C1 0.35619(14) 0.81164(14) 0.16438(11) 0.0142(2) Uani d . 1 . .
C C2 0.52565(15) 0.72803(15) 0.10450(11) 0.0158(2) Uani d . 1 . .
H H2A 0.5443 0.7178 0.0078 0.019 Uiso calc R 1 . .
C C3 0.66759(14) 0.65957(15) 0.19168(11) 0.0148(2) Uani d . 1 . .
C C4 0.64415(14) 0.67699(14) 0.33540(11) 0.0143(2) Uani d . 1 . .
H H4A 0.7406 0.6318 0.3917 0.017 Uiso calc R 1 . .
C C5 0.47341(14) 0.76345(14) 0.39383(10) 0.0133(2) Uani d . 1 . .
C C6 0.32381(14) 0.83151(14) 0.31125(11) 0.0134(2) Uani d . 1 . .
C C7 0.14037(15) 0.91807(15) 0.36584(11) 0.0147(2) Uani d . 1 . .
C C8 0.22823(17) 0.85390(17) -0.05710(12) 0.0205(2) Uani d . 1 . .
H H8A 0.1127 0.9008 -0.0954 0.031 Uiso calc R 1 . .
H H8B 0.2601 0.7199 -0.0499 0.031 Uiso calc R 1 . .
H H8C 0.3251 0.9241 -0.1234 0.031 Uiso calc R 1 . .
C C9 0.96932(16) 0.47848(17) 0.21582(12) 0.0212(2) Uani d . 1 . .
H H9A 1.0697 0.4173 0.1585 0.032 Uiso calc R 1 . .
H H9B 0.9173 0.3834 0.3022 0.032 Uiso calc R 1 . .
H H9C 1.0157 0.5698 0.2473 0.032 Uiso calc R 1 . .
C C10 0.59168(15) 0.72427(16) 0.61730(11) 0.0167(2) Uani d . 1 . .
H H10A 0.5516 0.7495 0.7123 0.025 Uiso calc R 1 . .
H H10B 0.6945 0.7939 0.5631 0.025 Uiso calc R 1 . .
H H10C 0.6302 0.5892 0.6330 0.025 Uiso calc R 1 . .
H H7 0.0407(19) 0.9430(19) 0.3064(15) 0.022(3) Uiso d . 1 . .

loop_
_atom_site_aniso_label
_atom_site_aniso_U_11
_atom_site_aniso_U_22
_atom_site_aniso_U_33
_atom_site_aniso_U_12
_atom_site_aniso_U_13
_atom_site_aniso_U_23
O1 0.0168(4) 0.0235(4) 0.0134(3) 0.0022(3) -0.0047(3) -0.0080(3)
O2 0.0149(4) 0.0236(4) 0.0163(4) 0.0049(3) 0.0002(3) -0.0082(3)
O3 0.0145(4) 0.0196(4) 0.0124(3) 0.0013(3) -0.0034(3) -0.0073(3)
N1 0.0125(4) 0.0186(4) 0.0173(4) -0.0003(3) -0.0004(3) -0.0069(3)
C1 0.0156(5) 0.0131(4) 0.0133(4) -0.0010(4) -0.0031(4) -0.0032(4)
C2 0.0175(5) 0.0173(5) 0.0122(4) -0.0009(4) -0.0001(4) -0.0058(4)
C3 0.0134(5) 0.0145(5) 0.0150(4) -0.0007(4) 0.0012(4) -0.0049(4)
C4 0.0133(5) 0.0149(5) 0.0144(4) -0.0008(4) -0.0028(4) -0.0043(4)
C5 0.0153(5) 0.0120(4) 0.0123(4) -0.0028(4) -0.0003(4) -0.0040(3)
C6 0.0140(5) 0.0134(4) 0.0126(4) -0.0010(4) -0.0014(3) -0.0046(4)
C7 0.0137(5) 0.0151(5) 0.0151(4) -0.0006(4) -0.0027(4) -0.0049(4)
C8 0.0240(6) 0.0251(6) 0.0143(5) 0.0020(4) -0.0061(4) -0.0093(4)
C9 0.0159(5) 0.0242(5) 0.0198(5) 0.0043(4) -0.0014(4) -0.0061(4)
C10 0.0157(5) 0.0207(5) 0.0157(4) -0.0010(4) -0.0051(4) -0.0071(4)

loop_
_atom_type_symbol
_atom_type_description
_atom_type_scat_dispersion_real
_atom_type_scat_dispersion_imag
_atom_type_scat_source
C C 0.0033 0.0016 'International Tables Vol C Tables 4.2.6.8 and 6.1.1.4'
H H 0.0000 0.0000 'International Tables Vol C Tables 4.2.6.8 and 6.1.1.4'
N N 0.0061 0.0033 'International Tables Vol C Tables 4.2.6.8 and 6.1.1.4'
O O 0.0106 0.0060 'International Tables Vol C Tables 4.2.6.8 and 6.1.1.4'

loop_
_geom_angle_atom_site_label_1
_geom_angle_atom_site_label_2
_geom_angle_atom_site_label_3
_geom_angle_site_symmetry_1
_geom_angle_site_symmetry_3
_geom_angle
_geom_angle_publ_flag
C1 O1 C8 . . 118.01(8) ?
C3 O2 C9 . . 117.79(8) ?
C5 O3 C10 . . 117.61(8) ?
C7 N1 N1 . 2_576 110.66(11) ?
O1 C1 C2 . . 122.94(9) ?
O1 C1 C6 . . 115.10(9) ?
C2 C1 C6 . . 121.95(9) ?
C1 C2 C3 . . 118.90(9) ?
C1 C2 H2A . . 120.5 ?
C3 C2 H2A . . 120.5 ?
O2 C3 C4 . . 123.44(9) ?
O2 C3 C2 . . 115.02(9) ?
C4 C3 C2 . . 121.55(9) ?
C3 C4 C5 . . 118.99(9) ?
C3 C4 H4A . . 120.5 ?
C5 C4 H4A . . 120.5 ?
O3 C5 C4 . . 122.15(9) ?
O3 C5 C6 . . 116.17(9) ?
C4 C5 C6 . . 121.67(9) ?
C5 C6 C1 . . 116.93(9) ?
C5 C6 C7 . . 124.92(9) ?
C1 C6 C7 . . 118.15(9) ?
N1 C7 C6 . . 125.41(9) ?
N1 C7 H7 . . 115.8(8) ?
C6 C7 H7 . . 118.7(8) ?
O1 C8 H8A . . 109.5 ?
O1 C8 H8B . . 109.5 ?
H8A C8 H8B . . 109.5 ?
O1 C8 H8C . . 109.5 ?
H8A C8 H8C . . 109.5 ?
H8B C8 H8C . . 109.5 ?
O2 C9 H9A . . 109.5 ?
O2 C9 H9B . . 109.5 ?
H9A C9 H9B . . 109.5 ?
O2 C9 H9C . . 109.5 ?
H9A C9 H9C . . 109.5 ?
H9B C9 H9C . . 109.5 ?
O3 C10 H10A . . 109.5 ?
O3 C10 H10B . . 109.5 ?
H10A C10 H10B . . 109.5 ?
O3 C10 H10C . . 109.5 ?
H10A C10 H10C . . 109.5 ?
H10B C10 H10C . . 109.5 ?

loop_
_geom_bond_atom_site_label_1
_geom_bond_atom_site_label_2
_geom_bond_site_symmetry_2
_geom_bond_distance
_geom_bond_publ_flag
O1 C1 . 1.3632(12) ?
O1 C8 . 1.4347(12) ?
O2 C3 . 1.3642(12) ?
O2 C9 . 1.4328(13) ?
O3 C5 . 1.3528(11) ?
O3 C10 . 1.4322(12) ?
N1 C7 . 1.2882(13) ?
N1 N1 2_576 1.4117(18) ?
C1 C2 . 1.3866(14) ?
C1 C6 . 1.4226(13) ?
C2 C3 . 1.3944(15) ?
C2 H2A . 0.9300 ?
C3 C4 . 1.3909(13) ?
C4 C5 . 1.3974(14) ?
C4 H4A . 0.9300 ?
C5 C6 . 1.4135(14) ?
C6 C7 . 1.4564(14) ?
C7 H7 . 0.976(14) ?
C8 H8A . 0.9600 ?
C8 H8B . 0.9600 ?
C8 H8C . 0.9600 ?
C9 H9A . 0.9600 ?
C9 H9B . 0.9600 ?
C9 H9C . 0.9600 ?
C10 H10A . 0.9600 ?
C10 H10B . 0.9600 ?
C10 H10C . 0.9600 ?

loop_
_geom_hbond_atom_site_label_D
_geom_hbond_atom_site_label_H
_geom_hbond_atom_site_label_A
_geom_hbond_site_symmetry_A
_geom_hbond_distance_DH
_geom_hbond_distance_HA
_geom_hbond_distance_DA
_geom_hbond_angle_DHA
_geom_hbond_publ_flag
C7 H7 O1 1_555 0.977(14) 2.332(14) 2.6886(12) 100.6(10) n
C10 H10B N1 2_676 0.96 2.49 3.3876(15) 155 y
C8 H8C Cg 2_675 0.97 2.79 3.6678(13) 152 y
C10 H10C Cg 2_666 0.97 2.63 3.4385(13) 142 y

loop_
_geom_torsion_atom_site_label_1
_geom_torsion_atom_site_label_2
_geom_torsion_atom_site_label_3
_geom_torsion_atom_site_label_4
_geom_torsion_site_symmetry_1
_geom_torsion_site_symmetry_2
_geom_torsion_site_symmetry_3
_geom_torsion_site_symmetry_4
_geom_torsion
_geom_torsion_publ_flag
C8 O1 C1 C2 . . . . 2.86(15) ?
C8 O1 C1 C6 . . . . -176.61(9) ?
O1 C1 C2 C3 . . . . -178.70(9) ?
C6 C1 C2 C3 . . . . 0.74(16) ?
C9 O2 C3 C4 . . . . 8.39(15) ?
C9 O2 C3 C2 . . . . -171.46(9) ?
C1 C2 C3 O2 . . . . 178.49(9) ?
C1 C2 C3 C4 . . . . -1.37(16) ?
O2 C3 C4 C5 . . . . -179.18(9) ?
C2 C3 C4 C5 . . . . 0.67(16) ?
C10 O3 C5 C4 . . . . 3.58(14) ?
C10 O3 C5 C6 . . . . -177.40(8) ?
C3 C4 C5 O3 . . . . 179.66(9) ?
C3 C4 C5 C6 . . . . 0.69(15) ?
O3 C5 C6 C1 . . . . 179.70(8) ?
C4 C5 C6 C1 . . . . -1.27(15) ?
O3 C5 C6 C7 . . . . -0.86(15) ?
C4 C5 C6 C7 . . . . 178.16(9) ?
O1 C1 C6 C5 . . . . -179.97(8) ?
C2 C1 C6 C5 . . . . 0.55(15) ?
O1 C1 C6 C7 . . . . 0.55(14) ?
C2 C1 C6 C7 . . . . -178.93(9) ?
N1 N1 C7 C6 2_576 . . . 179.28(10) ?
C5 C6 C7 N1 . . . . 5.52(17) ?
C1 C6 C7 N1 . . . . -175.05(10) ?
